data_1503641
loop_
_publ_author_name
'Hao, Wen-Juan'
'Jiang, Bo'
'Tu, Shu-Jiang'
'Wu, Shan-Shan'
'Han, Zheng-Guo'
'Cao, Xu-Dong'
'Zhang, Xiao-Hong'
'Yan, Shu'
'Shi, Feng'

_publ_section_title
;
 Microwave-assisted combinatorial synthesis of new
 3-pyrimidin-5-ylpropanamides via a solvent-dependent chemoselective
 reaction.
;
_journal_issue 2
_journal_name_full 'Journal of combinatorial chemistry'
_journal_page_first 310
_journal_page_last 314
_journal_paper_doi 10.1021/cc800175n
_journal_volume 11
_journal_year 2009
_chemical_formula_sum 'C25 H22 O9'
_chemical_formula_weight 466.43
_chemical_name_systematic
; 
 ? 
;
_space_group_IT_number 14
_symmetry_cell_setting monoclinic
_symmetry_space_group_name_Hall '-P 2ybc'
_symmetry_space_group_name_H-M 'P 1 21/c 1'
_atom_sites_solution_hydrogens geom
_atom_sites_solution_primary direct
_atom_sites_solution_secondary difmap
_audit_creation_method SHELXL-97
_cell_angle_alpha 90.00
_cell_angle_beta 99.243(2)
_cell_angle_gamma 90.00
_cell_formula_units_Z 4
_cell_length_a 6.8061(8)
_cell_length_b 22.230(3)
_cell_length_c 14.9656(16)
_cell_measurement_reflns_used 968
_cell_measurement_temperature 298(2)
_cell_measurement_theta_max 28.178
_cell_measurement_theta_min 2.758
_cell_volume 2234.9(5)
_computing_cell_refinement 'Bruker SMART'
_computing_data_collection 'Bruker SMART'
_computing_data_reduction 'Bruker SHELXTL'
_computing_molecular_graphics 'Bruker SHELXTL'
_computing_publication_material 'Bruker SHELXTL'
_computing_structure_refinement 'SHELXL-97 (Sheldrick, 1997)'
_computing_structure_solution 'SHELXS-97 (Sheldrick, 1990)'
_diffrn_ambient_temperature 298(2)
_diffrn_measured_fraction_theta_full 0.976
_diffrn_measured_fraction_theta_max 0.976
_diffrn_measurement_device_type 'CCD area detector'
_diffrn_measurement_method 'phi and omega scans'
_diffrn_radiation_monochromator graphite
_diffrn_radiation_source 'fine-focus sealed tube'
_diffrn_radiation_type MoK\a
_diffrn_radiation_wavelength 0.71073
_diffrn_reflns_av_R_equivalents 0.1540
_diffrn_reflns_av_sigmaI/netI 0.1757
_diffrn_reflns_limit_h_max 8
_diffrn_reflns_limit_h_min -7
_diffrn_reflns_limit_k_max 23
_diffrn_reflns_limit_k_min -26
_diffrn_reflns_limit_l_max 16
_diffrn_reflns_limit_l_min -17
_diffrn_reflns_number 10899
_diffrn_reflns_theta_full 25.01
_diffrn_reflns_theta_max 25.01
_diffrn_reflns_theta_min 1.66
_exptl_absorpt_coefficient_mu 0.106
_exptl_absorpt_correction_T_max 0.9842
_exptl_absorpt_correction_T_min 0.9648
_exptl_absorpt_correction_type multi-scan
_exptl_absorpt_process_details sadabs
_exptl_crystal_density_diffrn 1.386
_exptl_crystal_density_method 'not measured'
_exptl_crystal_F_000 976
_exptl_crystal_size_max 0.34
_exptl_crystal_size_mid 0.22
_exptl_crystal_size_min 0.15
_refine_diff_density_max 0.301
_refine_diff_density_min -0.182
_refine_diff_density_rms 0.052
_refine_ls_extinction_method none
_refine_ls_goodness_of_fit_ref 1.005
_refine_ls_hydrogen_treatment constr
_refine_ls_matrix_type full
_refine_ls_number_parameters 335
_refine_ls_number_reflns 3836
_refine_ls_number_restraints 0
_refine_ls_restrained_S_all 1.005
_refine_ls_R_factor_all 0.3029
_refine_ls_R_factor_gt 0.0943
_refine_ls_shift/su_max 0.001
_refine_ls_shift/su_mean 0.000
_refine_ls_structure_factor_coef Fsqd
_refine_ls_weighting_details 'calc w=1/[\s^2^(Fo^2^)+(0.0859P)^2^+0.0000P] where P=(Fo^2^+2Fc^2^)/3'
_refine_ls_weighting_scheme calc
_refine_ls_wR_factor_gt 0.1917
_refine_ls_wR_factor_ref 0.2599
_reflns_number_gt 1025
_reflns_number_total 3836
_reflns_threshold_expression >2sigma(I)
_cod_data_source_file cc800175n_si_004.cif
_cod_data_source_block 070710b
_cod_depositor_comments
;
The following automatic conversions were performed:

'_symmetry_cell_setting' value 'Monoclinic' changed to 'monoclinic'
according to /home/saulius/struct/CIF-dictionaries/cif_core.dic
dictionary named 'cif_core.dic' version 2.4.2 from 2011-04-26.

Automatic conversion script
Id: cif_fix_values 1715 2011-07-08 13:25:40Z adriana 
;
_cod_original_cell_volume 2234.9(4)
_cod_original_sg_symbol_H-M P2(1)/c
_cod_database_code 1503641

loop_
_symmetry_equiv_pos_as_xyz
'x, y, z'
'-x, y+1/2, -z+1/2'
'-x, -y, -z'
'x, -y-1/2, z-1/2'

loop_
_atom_site_label
_atom_site_type_symbol
_atom_site_fract_x
_atom_site_fract_y
_atom_site_fract_z
_atom_site_U_iso_or_equiv
_atom_site_adp_type
_atom_site_occupancy
_atom_site_symmetry_multiplicity
_atom_site_calc_flag
_atom_site_refinement_flags
_atom_site_disorder_assembly
_atom_site_disorder_group
O1 O 0.0718(7) 0.6207(3) 0.7673(3) 0.0880(16) Uani 1 1 d . A .
O2 O 0.3483(10) 0.5555(3) 0.7770(4) 0.0982(17) Uani 1 1 d . A .
O3 O 0.158(3) 0.7248(8) 0.7922(14) 0.087(3) Uani 0.502(14) 1 d P A 1
O4 O 0.657(2) 0.6131(7) 0.8201(10) 0.081(3) Uani 0.414(10) 1 d P A 1
O3' O 0.048(3) 0.7099(8) 0.7738(14) 0.087(3) Uani 0.498(14) 1 d P A 2
O4' O 0.6480(16) 0.5700(5) 0.8171(7) 0.081(3) Uani 0.586(10) 1 d P A 2
O5 O 0.7268(9) 0.8220(3) 0.8259(4) 0.115(2) Uani 1 1 d . . .
O6 O 0.0137(10) 0.6728(2) 1.1060(4) 0.1146(19) Uani 1 1 d . . .
O7 O 0.1819(9) 0.5932(3) 1.1848(3) 0.1008(18) Uani 1 1 d . A .
O8 O 0.6138(10) 0.5650(3) 0.4665(6) 0.130(2) Uani 1 1 d . . .
O9 O 0.2856(11) 0.5763(3) 0.3894(4) 0.125(2) Uani 1 1 d . A .
C1 C 0.1828(16) 0.6695(5) 0.7844(5) 0.087(2) Uani 1 1 d . . .
C2 C 0.4121(14) 0.6639(4) 0.8016(5) 0.087(3) Uani 1 1 d . A .
C3 C 0.4782(16) 0.5971(5) 0.8031(5) 0.088(3) Uani 1 1 d . . .
C4 C 0.1442(12) 0.5597(3) 0.7819(6) 0.076(2) Uani 1 1 d . . .
C5 C 0.1036(10) 0.5394(3) 0.8727(5) 0.092(2) Uani 1 1 d . A .
H5A H 0.1527 0.4992 0.8841 0.138 Uiso 1 1 calc R . .
H5B H -0.0372 0.5401 0.8733 0.138 Uiso 1 1 calc R . .
H5C H 0.1693 0.5658 0.9187 0.138 Uiso 1 1 calc R . .
C6 C 0.0438(14) 0.5244(4) 0.7046(6) 0.138(4) Uani 1 1 d . A .
H6A H 0.0615 0.5438 0.6491 0.208 Uiso 1 1 calc R . .
H6B H -0.0957 0.5217 0.7077 0.208 Uiso 1 1 calc R . .
H6C H 0.1001 0.4848 0.7065 0.208 Uiso 1 1 calc R . .
C7 C 0.536(4) 0.6794(12) 0.8962(15) 0.091(6) Uani 0.58(2) 1 d P A 1
H7 H 0.6663 0.6594 0.9050 0.109 Uiso 0.58(2) 1 calc PR A 1
C8 C 0.558(9) 0.748(4) 0.900(6) 0.090(14) Uani 0.58(2) 1 d P A 1
H8A H 0.4290 0.7655 0.9022 0.108 Uiso 0.58(2) 1 calc PR A 1
H8B H 0.6458 0.7586 0.9551 0.108 Uiso 0.58(2) 1 calc PR A 1
C7' C 0.428(6) 0.7048(17) 0.888(2) 0.091(6) Uani 0.42(2) 1 d P A 2
H7' H 0.3176 0.7335 0.8802 0.109 Uiso 0.42(2) 1 calc PR A 2
C8' C 0.625(14) 0.739(6) 0.902(8) 0.090(14) Uani 0.42(2) 1 d P A 2
H8'1 H 0.6313 0.7657 0.9539 0.108 Uiso 0.42(2) 1 calc PR A 2
H8'2 H 0.7355 0.7111 0.9137 0.108 Uiso 0.42(2) 1 calc PR A 2
C9 C 0.6403(13) 0.7749(4) 0.8199(6) 0.095(3) Uani 1 1 d . . .
C10 C 0.537(7) 0.750(3) 0.731(5) 0.089(12) Uani 0.56(2) 1 d P A 1
H10A H 0.6014 0.7661 0.6826 0.106 Uiso 0.56(2) 1 calc PR A 1
H10B H 0.3999 0.7644 0.7207 0.106 Uiso 0.56(2) 1 calc PR A 1
C11 C 0.538(4) 0.6816(12) 0.7276(17) 0.085(5) Uani 0.56(2) 1 d P A 1
H11 H 0.6739 0.6654 0.7407 0.102 Uiso 0.56(2) 1 calc PR A 1
C10' C 0.622(9) 0.739(4) 0.731(7) 0.087(15) Uani 0.44(2) 1 d P A 2
H10C H 0.6248 0.7667 0.6810 0.104 Uiso 0.44(2) 1 calc PR A 2
H10D H 0.7342 0.7120 0.7336 0.104 Uiso 0.44(2) 1 calc PR A 2
C11' C 0.427(6) 0.7034(16) 0.716(2) 0.085(5) Uani 0.44(2) 1 d P A 2
H11' H 0.3142 0.7312 0.7052 0.102 Uiso 0.44(2) 1 calc PR A 2
C12 C 0.4219(17) 0.6659(5) 0.9747(6) 0.103(3) Uani 1 1 d . . .
C13 C 0.2424(16) 0.6862(4) 0.9963(6) 0.101(3) Uani 1 1 d . A .
H13 H 0.1712 0.7169 0.9635 0.121 Uiso 1 1 calc R . .
C14 C 0.1733(17) 0.6591(5) 1.0685(7) 0.097(3) Uani 1 1 d . . .
C15 C 0.2695(16) 0.6131(5) 1.1163(6) 0.095(3) Uani 1 1 d . A .
C16 C 0.4451(15) 0.5895(5) 1.0977(6) 0.114(3) Uani 1 1 d . . .
H16 H 0.5130 0.5581 1.1303 0.136 Uiso 1 1 calc R A .
C17 C 0.5129(15) 0.6185(5) 1.0219(7) 0.117(3) Uani 1 1 d . A .
H17 H 0.6281 0.6037 1.0039 0.141 Uiso 1 1 calc R . .
C18 C 0.0290(15) 0.6370(5) 1.1881(6) 0.117(3) Uani 1 1 d . . .
H18A H 0.0628 0.6624 1.2411 0.140 Uiso 1 1 calc R A .
H18B H -0.0968 0.6172 1.1914 0.140 Uiso 1 1 calc R . .
C19 C 0.4331(18) 0.6647(4) 0.6309(6) 0.092(3) Uani 1 1 d . . .
C20 C 0.5683(14) 0.6282(4) 0.5948(6) 0.094(3) Uani 1 1 d . A .
H20 H 0.6971 0.6227 0.6255 0.113 Uiso 1 1 calc R . .
C21 C 0.5066(18) 0.6007(4) 0.5133(7) 0.090(3) Uani 1 1 d . . .
C22 C 0.3167(18) 0.6083(4) 0.4683(6) 0.087(3) Uani 1 1 d . A .
C23 C 0.1716(16) 0.6434(4) 0.4979(7) 0.108(3) Uani 1 1 d . . .
H23 H 0.0436 0.6492 0.4664 0.130 Uiso 1 1 calc R A .
C24 C 0.2470(17) 0.6692(3) 0.5832(7) 0.096(3) Uani 1 1 d . A .
H24 H 0.1574 0.6920 0.6097 0.116 Uiso 1 1 calc R . .
C25 C 0.482(2) 0.5523(4) 0.3817(7) 0.126(3) Uani 1 1 d . . .
H25A H 0.4741 0.5093 0.3709 0.152 Uiso 1 1 calc R A .
H25B H 0.5325 0.5713 0.3316 0.152 Uiso 1 1 calc R . .

loop_
_atom_site_aniso_label
_atom_site_aniso_U_11
_atom_site_aniso_U_22
_atom_site_aniso_U_33
_atom_site_aniso_U_23
_atom_site_aniso_U_13
_atom_site_aniso_U_12
O1 0.060(3) 0.077(5) 0.127(4) 0.016(3) 0.013(3) 0.003(3)
O2 0.085(5) 0.081(4) 0.132(5) 0.008(3) 0.029(4) 0.012(4)
O3 0.100(12) 0.050(7) 0.113(8) -0.007(6) 0.027(10) -0.007(7)
O4 0.053(4) 0.078(8) 0.113(5) 0.006(7) 0.019(4) -0.003(7)
O3' 0.100(12) 0.050(7) 0.113(8) -0.007(6) 0.027(10) -0.007(7)
O4' 0.053(4) 0.078(8) 0.113(5) 0.006(7) 0.019(4) -0.003(7)
O5 0.136(5) 0.078(4) 0.141(5) -0.019(3) 0.055(4) -0.049(4)
O6 0.150(6) 0.099(5) 0.102(4) 0.006(4) 0.042(4) 0.006(4)
O7 0.128(5) 0.100(5) 0.084(4) 0.001(3) 0.046(3) 0.005(4)
O8 0.138(6) 0.128(6) 0.125(6) 0.002(4) 0.019(5) 0.003(5)
O9 0.130(6) 0.147(6) 0.096(5) -0.019(4) 0.010(4) -0.015(5)
C1 0.113(9) 0.071(7) 0.085(6) 0.010(5) 0.041(5) -0.002(6)
C2 0.102(7) 0.090(7) 0.078(6) -0.008(5) 0.036(5) -0.049(6)
C3 0.070(7) 0.118(9) 0.082(6) 0.004(6) 0.028(5) -0.013(7)
C4 0.064(6) 0.049(5) 0.116(7) -0.004(5) 0.017(5) -0.017(4)
C5 0.089(6) 0.079(6) 0.109(6) -0.002(5) 0.022(5) -0.011(4)
C6 0.160(9) 0.126(8) 0.125(8) -0.016(6) 0.006(6) -0.068(7)
C7 0.096(19) 0.093(19) 0.091(9) -0.005(11) 0.034(14) -0.020(10)
C8 0.10(4) 0.08(3) 0.088(8) 0.003(14) 0.03(3) -0.02(3)
C7' 0.096(19) 0.093(19) 0.091(9) -0.005(11) 0.034(14) -0.020(10)
C8' 0.10(4) 0.08(3) 0.088(8) 0.003(14) 0.03(3) -0.02(3)
C9 0.104(7) 0.071(7) 0.113(7) -0.013(6) 0.025(6) -0.029(5)
C10 0.11(4) 0.08(3) 0.086(15) 0.019(15) 0.03(3) -0.02(3)
C11 0.093(19) 0.079(17) 0.090(10) -0.001(10) 0.036(16) -0.020(11)
C10' 0.10(4) 0.08(4) 0.085(18) 0.01(2) 0.03(4) -0.03(3)
C11' 0.093(19) 0.079(17) 0.090(10) -0.001(10) 0.036(16) -0.020(11)
C12 0.118(9) 0.109(9) 0.092(7) -0.017(6) 0.047(7) -0.055(7)
C13 0.141(9) 0.082(7) 0.082(6) -0.019(5) 0.026(6) -0.034(6)
C14 0.131(9) 0.092(8) 0.081(6) -0.025(6) 0.052(6) -0.030(7)
C15 0.102(8) 0.115(9) 0.072(6) -0.010(6) 0.025(6) -0.015(7)
C16 0.107(8) 0.145(9) 0.095(7) -0.020(6) 0.038(6) -0.020(7)
C17 0.108(8) 0.145(11) 0.103(8) -0.020(7) 0.027(6) -0.039(7)
C18 0.155(9) 0.116(8) 0.087(7) -0.012(6) 0.046(6) -0.021(7)
C19 0.115(9) 0.082(7) 0.082(7) -0.005(5) 0.027(7) -0.046(6)
C20 0.105(8) 0.102(7) 0.077(6) 0.008(5) 0.017(6) -0.037(6)
C21 0.116(9) 0.083(7) 0.073(7) -0.001(5) 0.026(7) -0.007(6)
C22 0.117(9) 0.082(7) 0.061(6) 0.002(5) 0.012(6) -0.016(6)
C23 0.145(9) 0.103(7) 0.085(7) 0.017(6) 0.044(7) -0.001(7)
C24 0.128(9) 0.073(6) 0.097(8) 0.014(5) 0.044(7) 0.000(6)
C25 0.171(11) 0.111(8) 0.098(8) -0.003(6) 0.025(8) -0.017(8)

loop_
_atom_type_symbol
_atom_type_description
_atom_type_scat_dispersion_real
_atom_type_scat_dispersion_imag
_atom_type_scat_source
C C 0.0033 0.0016 'International Tables Vol C Tables 4.2.6.8 and 6.1.1.4'
H H 0.0000 0.0000 'International Tables Vol C Tables 4.2.6.8 and 6.1.1.4'
O O 0.0106 0.0060 'International Tables Vol C Tables 4.2.6.8 and 6.1.1.4'

loop_
_geom_angle_atom_site_label_1
_geom_angle_atom_site_label_2
_geom_angle_atom_site_label_3
_geom_angle
C1 O1 C4 124.7(7)
C3 O2 C4 124.7(7)
C14 O6 C18 106.1(8)
C15 O7 C18 102.6(7)
C21 O8 C25 104.9(8)
C22 O9 C25 103.9(7)
O3 C1 O3' 38.0(7)
O3 C1 O1 137.9(12)
O3' C1 O1 100.1(10)
O3 C1 C2 102.3(11)
O3' C1 C2 139.9(12)
O1 C1 C2 119.7(8)
C1 C2 C3 111.2(7)
C1 C2 C11 121.3(13)
C3 C2 C11 93.5(12)
C1 C2 C7 121.1(12)
C3 C2 C7 94.9(13)
C11 C2 C7 107.9(14)
C1 C2 C7' 91.4(16)
C3 C2 C7' 124.1(16)
C11 C2 C7' 117.7(17)
C7 C2 C7' 34.1(10)
C1 C2 C11' 91.0(15)
C3 C2 C11' 119.4(15)
C11 C2 C11' 33.1(9)
C7 C2 C11' 121.1(17)
C7' C2 C11' 110.0(19)
O4 C3 O4' 44.3(6)
O4 C3 O2 149.0(12)
O4' C3 O2 105.5(10)
O4 C3 C2 90.1(10)
O4' C3 C2 134.4(10)
O2 C3 C2 119.8(8)
O2 C4 O1 111.8(6)
O2 C4 C6 105.1(7)
O1 C4 C6 106.1(7)
O2 C4 C5 110.8(7)
O1 C4 C5 108.1(6)
C6 C4 C5 114.9(7)
C4 C5 H5A 109.5
C4 C5 H5B 109.5
H5A C5 H5B 109.5
C4 C5 H5C 109.5
H5A C5 H5C 109.5
H5B C5 H5C 109.5
C4 C6 H6A 109.5
C4 C6 H6B 109.5
H6A C6 H6B 109.5
C4 C6 H6C 109.5
H6A C6 H6C 109.5
H6B C6 H6C 109.5
C8 C7 C12 103(3)
C8 C7 C2 107(4)
C12 C7 C2 112.4(16)
C8 C7 H7 111.5
C12 C7 H7 111.5
C2 C7 H7 111.5
C9 C8 C7 114(5)
C9 C8 H8A 108.7
C7 C8 H8A 108.7
C9 C8 H8B 108.7
C7 C8 H8B 108.7
H8A C8 H8B 107.6
C8' C7' C12 108(5)
C8' C7' C2 110(5)
C12 C7' C2 111(2)
C8' C7' H7' 109.3
C12 C7' H7' 109.3
C2 C7' H7' 109.3
C9 C8' C7' 109(7)
C9 C8' H8'1 109.8
C7' C8' H8'1 109.8
C9 C8' H8'2 109.8
C7' C8' H8'2 109.8
H8'1 C8' H8'2 108.3
O5 C9 C8' 120(5)
O5 C9 C10 123(3)
C8' C9 C10 117(6)
O5 C9 C8 122(4)
C8' C9 C8 19(5)
C10 C9 C8 112(4)
O5 C9 C10' 119(4)
C8' C9 C10' 116(6)
C10 C9 C10' 24(3)
C8 C9 C10' 119(5)
C9 C10 C11 113(4)
C9 C10 H10A 109.1
C11 C10 H10A 109.1
C9 C10 H10B 109.1
C11 C10 H10B 109.1
H10A C10 H10B 107.8
C10 C11 C19 106(3)
C10 C11 C2 103(3)
C19 C11 C2 112.1(17)
C10 C11 H11 112.0
C19 C11 H11 112.0
C2 C11 H11 112.0
C11' C10' C9 110(5)
C11' C10' H10C 109.7
C9 C10' H10C 109.7
C11' C10' H10D 109.7
C9 C10' H10D 109.7
H10C C10' H10D 108.2
C10' C11' C19 106(4)
C10' C11' C2 110(4)
C19 C11' C2 112(2)
C10' C11' H11' 109.6
C19 C11' H11' 109.6
C2 C11' H11' 109.6
C17 C12 C13 118.3(9)
C17 C12 C7 107.6(15)
C13 C12 C7 133.3(15)
C17 C12 C7' 141.8(18)
C13 C12 C7' 99.1(17)
C7 C12 C7' 34.4(10)
C14 C13 C12 117.5(10)
C14 C13 H13 121.2
C12 C13 H13 121.2
O6 C14 C15 107.9(9)
O6 C14 C13 129.0(12)
C15 C14 C13 123.0(11)
O7 C15 C14 114.5(10)
O7 C15 C16 122.5(11)
C14 C15 C16 122.9(10)
C15 C16 C17 112.7(10)
C15 C16 H16 123.6
C17 C16 H16 123.6
C12 C17 C16 125.3(10)
C12 C17 H17 117.3
C16 C17 H17 117.3
O7 C18 O6 107.2(6)
O7 C18 H18A 110.3
O6 C18 H18A 110.3
O7 C18 H18B 110.3
O6 C18 H18B 110.3
H18A C18 H18B 108.5
C24 C19 C20 117.2(9)
C24 C19 C11' 104.4(18)
C20 C19 C11' 138.4(18)
C24 C19 C11 136.5(15)
C20 C19 C11 105.5(14)
C11' C19 C11 33.4(10)
C21 C20 C19 118.4(9)
C21 C20 H20 120.8
C19 C20 H20 120.8
O8 C21 C20 127.7(12)
O8 C21 C22 111.3(9)
C20 C21 C22 120.9(10)
O9 C22 C21 111.4(10)
O9 C22 C23 123.4(11)
C21 C22 C23 125.3(10)
C22 C23 C24 110.0(9)
C22 C23 H23 125.0
C24 C23 H23 125.0
C19 C24 C23 128.1(9)
C19 C24 H24 115.9
C23 C24 H24 115.9
O8 C25 O9 107.7(7)
O8 C25 H25A 110.2
O9 C25 H25A 110.2
O8 C25 H25B 110.2
O9 C25 H25B 110.2
H25A C25 H25B 108.5

loop_
_geom_bond_atom_site_label_1
_geom_bond_atom_site_label_2
_geom_bond_distance
O1 C1 1.324(9)
O1 C4 1.446(8)
O2 C3 1.295(9)
O2 C4 1.406(8)
O3 C1 1.249(19)
O4 C3 1.255(17)
O3' C1 1.28(2)
O4' C3 1.289(12)
O5 C9 1.198(8)
O6 C14 1.335(9)
O6 C18 1.454(8)
O7 C15 1.341(9)
O7 C18 1.432(9)
O8 C21 1.349(9)
O8 C25 1.458(10)
O9 C22 1.366(9)
O9 C25 1.461(10)
C1 C2 1.546(11)
C2 C3 1.551(11)
C2 C11 1.56(2)
C2 C7 1.57(2)
C2 C7' 1.57(4)
C2 C11' 1.57(3)
C4 C6 1.473(9)
C4 C5 1.499(9)
C5 H5A 0.9600
C5 H5B 0.9600
C5 H5C 0.9600
C6 H6A 0.9600
C6 H6B 0.9600
C6 H6C 0.9600
C7 C8 1.53(9)
C7 C12 1.54(2)
C7 H7 0.9800
C8 C9 1.52(8)
C8 H8A 0.9700
C8 H8B 0.9700
C7' C8' 1.53(13)
C7' C12 1.57(3)
C7' H7' 0.9800
C8' C9 1.48(13)
C8' H8'1 0.9700
C8' H8'2 0.9700
C9 C10 1.50(8)
C9 C10' 1.53(10)
C10 C11 1.53(8)
C10 H10A 0.9700
C10 H10B 0.9700
C11 C19 1.56(3)
C11 H11 0.9800
C10' C11' 1.53(10)
C10' H10C 0.9700
C10' H10D 0.9700
C11' C19 1.55(4)
C11' H11' 0.9800
C12 C17 1.361(11)
C12 C13 1.388(11)
C13 C14 1.384(11)
C13 H13 0.9300
C14 C15 1.355(11)
C15 C16 1.374(11)
C16 C17 1.443(12)
C16 H16 0.9300
C17 H17 0.9300
C18 H18A 0.9700
C18 H18B 0.9700
C19 C24 1.354(11)
C19 C20 1.398(11)
C20 C21 1.368(10)
C20 H20 0.9300
C21 C22 1.369(11)
C22 C23 1.386(11)
C23 C24 1.418(11)
C23 H23 0.9300
C24 H24 0.9300
C25 H25A 0.9700
C25 H25B 0.9700

loop_
_geom_torsion_atom_site_label_1
_geom_torsion_atom_site_label_2
_geom_torsion_atom_site_label_3
_geom_torsion_atom_site_label_4
_geom_torsion
C4 O1 C1 O3 -165.8(16)
C4 O1 C1 O3' -170.8(11)
C4 O1 C1 C2 14.0(10)
O3 C1 C2 C3 175.2(11)
O3' C1 C2 C3 -177.3(16)
O1 C1 C2 C3 -4.6(9)
O3 C1 C2 C11 -76.5(17)
O3' C1 C2 C11 -69(2)
O1 C1 C2 C11 103.7(14)
O3 C1 C2 C7 65.4(17)
O3' C1 C2 C7 73(2)
O1 C1 C2 C7 -114.5(13)
O3 C1 C2 C7' 47.5(17)
O3' C1 C2 C7' 55(2)
O1 C1 C2 C7' -132.3(14)
O3 C1 C2 C11' -62.5(18)
O3' C1 C2 C11' -55(2)
O1 C1 C2 C11' 117.7(15)
C4 O2 C3 O4 170.0(18)
C4 O2 C3 O4' 158.7(8)
C4 O2 C3 C2 -27.6(10)
C1 C2 C3 O4 -178.2(9)
C11 C2 C3 O4 56.1(14)
C7 C2 C3 O4 -52.2(12)
C7' C2 C3 O4 -71.0(19)
C11' C2 C3 O4 77.9(19)
C1 C2 C3 O4' -177.7(10)
C11 C2 C3 O4' 56.7(15)
C7 C2 C3 O4' -51.6(14)
C7' C2 C3 O4' -70(2)
C11' C2 C3 O4' 78(2)
C1 C2 C3 O2 10.7(9)
C11 C2 C3 O2 -114.9(12)
C7 C2 C3 O2 136.8(10)
C7' C2 C3 O2 118.0(18)
C11' C2 C3 O2 -93.2(18)
C3 O2 C4 O1 33.9(10)
C3 O2 C4 C6 148.5(8)
C3 O2 C4 C5 -86.8(9)
C1 O1 C4 O2 -26.5(10)
C1 O1 C4 C6 -140.5(7)
C1 O1 C4 C5 95.7(8)
C1 C2 C7 C8 -81(3)
C3 C2 C7 C8 161(3)
C11 C2 C7 C8 66(3)
C7' C2 C7 C8 -48(4)
C11' C2 C7 C8 32(4)
C1 C2 C7 C12 31(2)
C3 C2 C7 C12 -87.0(18)
C11 C2 C7 C12 177.8(17)
C7' C2 C7 C12 65(3)
C11' C2 C7 C12 144(2)
C12 C7 C8 C9 -171(3)
C2 C7 C8 C9 -53(5)
C1 C2 C7' C8' -150(6)
C3 C2 C7' C8' 93(5)
C11 C2 C7' C8' -23(6)
C7 C2 C7' C8' 58(6)
C11' C2 C7' C8' -59(6)
C1 C2 C7' C12 91(2)
C3 C2 C7' C12 -26(3)
C11 C2 C7' C12 -142(2)
C7 C2 C7' C12 -61(3)
C11' C2 C7' C12 -178(2)
C12 C7' C8' C9 178(5)
C2 C7' C8' C9 57(8)
C7' C8' C9 O5 148(5)
C7' C8' C9 C10 -30(8)
C7' C8' C9 C8 48(22)
C7' C8' C9 C10' -57(8)
C7 C8 C9 O5 -155(4)
C7 C8 C9 C8' -63(24)
C7 C8 C9 C10 47(5)
C7 C8 C9 C10' 22(6)
O5 C9 C10 C11 148(3)
C8' C9 C10 C11 -34(6)
C8 C9 C10 C11 -54(4)
C10' C9 C10 C11 59(13)
C9 C10 C11 C19 -178(2)
C9 C10 C11 C2 64(4)
C1 C2 C11 C10 76(3)
C3 C2 C11 C10 -167(3)
C7 C2 C11 C10 -70(3)
C7' C2 C11 C10 -35(4)
C11' C2 C11 C10 50(4)
C1 C2 C11 C19 -37(2)
C3 C2 C11 C19 80.5(17)
C7 C2 C11 C19 176.8(18)
C7' C2 C11 C19 -148(2)
C11' C2 C11 C19 -63(4)
O5 C9 C10' C11' -149(4)
C8' C9 C10' C11' 55(7)
C10 C9 C10' C11' -44(12)
C8 C9 C10' C11' 35(6)
C9 C10' C11' C19 -175(3)
C9 C10' C11' C2 -53(6)
C1 C2 C11' C10' 149(4)
C3 C2 C11' C10' -96(4)
C11 C2 C11' C10' -54(4)
C7 C2 C11' C10' 21(4)
C7' C2 C11' C10' 57(4)
C1 C2 C11' C19 -94(2)
C3 C2 C11' C19 21(3)
C11 C2 C11' C19 64(3)
C7 C2 C11' C19 138(2)
C7' C2 C11' C19 174(2)
C8 C7 C12 C17 -134(3)
C2 C7 C12 C17 111.1(18)
C8 C7 C12 C13 56(4)
C2 C7 C12 C13 -59(2)
C8 C7 C12 C7' 51(4)
C2 C7 C12 C7' -64(3)
C8' C7' C12 C17 -66(6)
C2 C7' C12 C17 54(4)
C8' C7' C12 C13 125(5)
C2 C7' C12 C13 -114(2)
C8' C7' C12 C7 -58(6)
C2 C7' C12 C7 62(3)
C17 C12 C13 C14 3.9(12)
C7 C12 C13 C14 173.1(14)
C7' C12 C13 C14 175.8(14)
C18 O6 C14 C15 6.9(9)
C18 O6 C14 C13 -170.8(8)
C12 C13 C14 O6 175.3(8)
C12 C13 C14 C15 -2.1(13)
C18 O7 C15 C14 -8.6(10)
C18 O7 C15 C16 169.9(8)
O6 C14 C15 O7 1.1(11)
C13 C14 C15 O7 179.0(7)
O6 C14 C15 C16 -177.4(8)
C13 C14 C15 C16 0.5(14)
O7 C15 C16 C17 -179.0(7)
C14 C15 C16 C17 -0.6(13)
C13 C12 C17 C16 -4.4(15)
C7 C12 C17 C16 -176.2(12)
C7' C12 C17 C16 -171(2)
C15 C16 C17 C12 2.7(13)
C15 O7 C18 O6 12.2(8)
C14 O6 C18 O7 -12.2(9)
C10' C11' C19 C24 -137(4)
C2 C11' C19 C24 103(2)
C10' C11' C19 C20 45(5)
C2 C11' C19 C20 -75(3)
C10' C11' C19 C11 57(4)
C2 C11' C19 C11 -63(3)
C10 C11 C19 C24 -67(3)
C2 C11 C19 C24 44(3)
C10 C11 C19 C20 125(3)
C2 C11 C19 C20 -124.1(16)
C10 C11 C19 C11' -47(3)
C2 C11 C19 C11' 64(3)
C24 C19 C20 C21 1.6(11)
C11' C19 C20 C21 180(2)
C11 C19 C20 C21 172.7(11)
C25 O8 C21 C20 -175.3(8)
C25 O8 C21 C22 4.0(9)
C19 C20 C21 O8 178.7(7)
C19 C20 C21 C22 -0.5(11)
C25 O9 C22 C21 -6.4(9)
C25 O9 C22 C23 173.9(8)
O8 C21 C22 O9 1.6(10)
C20 C21 C22 O9 -179.0(7)
O8 C21 C22 C23 -178.7(7)
C20 C21 C22 C23 0.7(13)
O9 C22 C23 C24 178.0(7)
C21 C22 C23 C24 -1.7(11)
C20 C19 C24 C23 -3.1(13)
C11' C19 C24 C23 178.3(14)
C11 C19 C24 C23 -170.6(15)
C22 C23 C24 C19 3.0(12)
C21 O8 C25 O9 -7.8(9)
C22 O9 C25 O8 8.7(9)
